data_1540186
loop_
_publ_author_name
'Zhai, Junjie'
'Filatov, Alexander S.'
'Hillhouse, Gregory L.'
'Hopkins, Michael D.'

_publ_section_title
;
 Synthesis, structure, and reactions of a copper--sulfido cluster
 comprised of the parent Cu2S unit: {(NHC)Cu}2(\m-S)
;
_journal_issue 1
_journal_name_full 'Chem. Sci.'
_journal_page_first 589
_journal_paper_doi 10.1039/C5SC03258J
_journal_volume 7
_journal_year 2016
_chemical_formula_moiety 'C138 H112 Cu2 N4 S'
_chemical_formula_sum 'C138 H112 Cu2 N4 S'
_chemical_formula_weight 1985.45
_chemical_properties_physical 'Air-sensitive, Moisture-sensitive, Hygroscopic'
_space_group_crystal_system monoclinic
_space_group_IT_number 9
_space_group_name_Hall 'C -2yc'
_space_group_name_H-M_alt 'C 1 c 1'
_symmetry_space_group_name_Hall 'C -2yc'
_symmetry_space_group_name_H-M 'C 1 c 1'
_atom_sites_solution_hydrogens geom
_audit_creation_method SHELXL-2014/7
_audit_update_record
;
2015-08-27 deposited with the CCDC.
2015-10-20 downloaded from the CCDC.
;
_cell_angle_alpha 90
_cell_angle_beta 95.5214(19)
_cell_angle_gamma 90
_cell_formula_units_Z 4
_cell_length_a 20.1366(14)
_cell_length_b 18.5935(12)
_cell_length_c 28.856(2)
_cell_measurement_reflns_used 9156
_cell_measurement_temperature 100(2)
_cell_measurement_theta_max 26.43
_cell_measurement_theta_min 2.52
_cell_volume 10753.8(13)
_computing_cell_refinement 'SAINT V.8.27 (Bruker AXS Inc., 2012)'
_computing_data_collection 'APEX2 v.2014.9-0 (Bruker AXS Inc., 2014)'
_computing_data_reduction 'SAINT V.8.27 (Bruker AXS Inc., 2012)'
_computing_molecular_graphics
;
Ortep-3 for Windows: L. J. Farrugia, J. Appl. Cryst (1997), 30, 565

Mercury: visualization and analysis of crystal structures
C. F. Macrae, P. R. Edgington, P. McCabe, E. Pidcock, G. P. Shields, 
R. Taylor, M. Towler and J. van de Streek, J. Appl. Cryst., 39, 453-457, 2006 
;
_computing_publication_material 'APEX2 v.2014.9-0 (Bruker AXS Inc., 2014)'
_computing_structure_refinement 'SHELXL-2014/7 (Sheldrick, 2014)'
_computing_structure_solution 'SHELXT 2014/5 (Sheldrick, 2014)'
_diffrn_ambient_temperature 100(2)
_diffrn_detector_area_resol_mean 10.4167
_diffrn_measured_fraction_theta_full 0.999
_diffrn_measured_fraction_theta_max 0.993
_diffrn_measurement_device_type 'Bruker D8 Venture PHOTON 100 CMOS'
_diffrn_measurement_method 'omega and phi scans'
_diffrn_radiation_monochromator mirrors
_diffrn_radiation_source 'INCOATEC ImuS micro-focus source'
_diffrn_radiation_type MoK\a
_diffrn_radiation_wavelength 0.71073
_diffrn_reflns_av_R_equivalents 0.0396
_diffrn_reflns_av_unetI/netI 0.0452
_diffrn_reflns_laue_measured_fraction_full 0.999
_diffrn_reflns_laue_measured_fraction_max 0.993
_diffrn_reflns_limit_h_max 24
_diffrn_reflns_limit_h_min -25
_diffrn_reflns_limit_k_max 23
_diffrn_reflns_limit_k_min -23
_diffrn_reflns_limit_l_max 36
_diffrn_reflns_limit_l_min -35
_diffrn_reflns_number 73504
_diffrn_reflns_point_group_measured_fraction_full 0.999
_diffrn_reflns_point_group_measured_fraction_max 0.993
_diffrn_reflns_theta_full 25.242
_diffrn_reflns_theta_max 26.461
_diffrn_reflns_theta_min 2.032
_exptl_absorpt_coefficient_mu 0.470
_exptl_absorpt_correction_T_max 0.745
_exptl_absorpt_correction_T_min 0.657
_exptl_absorpt_correction_type multi-scan
_exptl_absorpt_process_details
;
SADABS (version 2012/4) as implemented in APEX2, version 2014.9-0, Bruker AXS
;
_exptl_crystal_colour colorless
_exptl_crystal_density_diffrn 1.226
_exptl_crystal_description block
_exptl_crystal_F_000 4168
_exptl_crystal_recrystallization_method 'Re-crystallisation from solvent: '
_exptl_crystal_size_max 0.340
_exptl_crystal_size_mid 0.240
_exptl_crystal_size_min 0.200
_refine_diff_density_max 0.853
_refine_diff_density_min -0.564
_refine_diff_density_rms 0.081
_refine_ls_abs_structure_details
;
 Refined as an inversion twin.
;
_refine_ls_abs_structure_Flack 0.494(12)
_refine_ls_extinction_method none
_refine_ls_goodness_of_fit_ref 1.076
_refine_ls_hydrogen_treatment constr
_refine_ls_matrix_type full
_refine_ls_number_parameters 1376
_refine_ls_number_reflns 21661
_refine_ls_number_restraints 315
_refine_ls_restrained_S_all 1.087
_refine_ls_R_factor_all 0.0648
_refine_ls_R_factor_gt 0.0549
_refine_ls_shift/su_max 0.000
_refine_ls_shift/su_mean 0.000
_refine_ls_structure_factor_coef Fsqd
_refine_ls_weighting_details 'w=1/[\s^2^(Fo^2^)+(0.0738P)^2^+14.9691P] where P=(Fo^2^+2Fc^2^)/3'
_refine_ls_weighting_scheme calc
_refine_ls_wR_factor_gt 0.1340
_refine_ls_wR_factor_ref 0.1400
_reflns_Friedel_coverage 0.999
_reflns_friedel_fraction_full 0.999
_reflns_friedel_fraction_max 0.993
_reflns_number_gt 19259
_reflns_number_total 21661
_reflns_threshold_expression 'I > 2\s(I)'
_cod_data_source_file c5sc03258j2.cif
_cod_data_source_block compound1
_cod_depositor_comments 'Adding full bibliography for 1540186--1540188.cif.'
_cod_original_cell_volume 10754.0(13)
_cod_database_code 1540186
_shelx_shelxl_version_number 2014/7
_shelx_space_group_comment
;
The symmetry employed for this shelxl refinement is uniquely defined
by the following loop, which should always be used as a source of
symmetry information in preference to the above space-group names.
They are only intended as comments.
;
_shelx_estimated_absorpt_t_min 0.857
_shelx_estimated_absorpt_t_max 0.912

loop_
_space_group_symop_operation_xyz
'x, y, z'
'x, -y, z+1/2'
'x+1/2, y+1/2, z'
'x+1/2, -y+1/2, z+1/2'

loop_
_atom_site_label
_atom_site_type_symbol
_atom_site_fract_x
_atom_site_fract_y
_atom_site_fract_z
_atom_site_U_iso_or_equiv
_atom_site_adp_type
_atom_site_occupancy
_atom_site_site_symmetry_order
_atom_site_calc_flag
_atom_site_refinement_flags_posn
_atom_site_refinement_flags_adp
_atom_site_refinement_flags_occupancy
_atom_site_disorder_assembly
_atom_site_disorder_group
Cu1 Cu 0.56181(3) 0.25632(4) 0.44001(2) 0.02174(17) Uani 0.9126(14) 1 d . . P A 1
Cu2 Cu 0.48359(3) 0.26680(4) 0.54719(2) 0.02196(18) Uani 0.9126(14) 1 d . . P A 1
S1 S 0.56929(9) 0.25858(13) 0.51235(6) 0.0508(5) Uani 0.9126(14) 1 d . . P A 1
Cu1X Cu 0.5279(5) 0.2688(4) 0.4269(3) 0.02196(18) Uani 0.0874(14) 1 d . U P A 2
Cu2X Cu 0.4493(4) 0.2775(4) 0.5322(3) 0.02174(17) Uani 0.0874(14) 1 d . U P A 2
S1X S 0.4529(12) 0.3129(15) 0.4647(7) 0.069(7) Uani 0.0874(14) 1 d . U P A 2
N1 N 0.63373(18) 0.2163(2) 0.36341(13) 0.0166(8) Uani 1 1 d . . . . .
N2 N 0.56103(19) 0.2966(2) 0.34047(13) 0.0183(8) Uani 1 1 d . . . . .
N3 N 0.38013(19) 0.2284(2) 0.60957(13) 0.0185(8) Uani 1 1 d . . . . .
N4 N 0.44777(19) 0.3113(2) 0.63483(13) 0.0208(8) Uani 1 1 d . . . . .
C1 C 0.5827(2) 0.2556(2) 0.37816(16) 0.0181(9) Uani 1 1 d . . . . .
C2 C 0.6434(2) 0.2315(3) 0.31773(17) 0.0205(10) Uani 1 1 d . . . . .
H2 H 0.6757 0.2104 0.2999 0.025 Uiso 1 1 calc R U . . .
C3 C 0.5980(2) 0.2823(3) 0.30340(16) 0.0212(10) Uani 1 1 d . . . . .
H3 H 0.5924 0.3041 0.2735 0.025 Uiso 1 1 calc R U . . .
C4 C 0.6677(2) 0.1639(2) 0.39400(16) 0.0186(9) Uani 1 1 d . . . . .
C5 C 0.6430(2) 0.0943(2) 0.39358(16) 0.0185(9) Uani 1 1 d . . . . .
C6 C 0.6705(2) 0.0465(3) 0.42676(17) 0.0205(10) Uani 1 1 d . . . . .
H6 H 0.6536 -0.0012 0.4272 0.025 Uiso 1 1 calc R U . . .
C7 C 0.7225(2) 0.0666(3) 0.45962(17) 0.0216(10) Uani 1 1 d . . . . .
C8 C 0.7468(2) 0.1359(3) 0.45858(17) 0.0241(10) Uani 1 1 d . . . . .
H8 H 0.7825 0.1498 0.4806 0.029 Uiso 1 1 calc R U . . .
C9 C 0.7202(2) 0.1857(2) 0.42609(17) 0.0207(10) Uani 1 1 d . . . . .
C10 C 0.7512(3) 0.0150(3) 0.4966(2) 0.0326(12) Uani 1 1 d . . . . .
H10A H 0.7960 0.0004 0.4899 0.049 Uiso 1 1 calc R U . . .
H10B H 0.7225 -0.0276 0.4969 0.049 Uiso 1 1 calc R U . . .
H10C H 0.7537 0.0386 0.5271 0.049 Uiso 1 1 calc R U . . .
C11 C 0.5859(2) 0.0713(3) 0.35751(17) 0.0231(10) Uani 1 1 d . . . . .
H11 H 0.5641 0.1167 0.3453 0.028 Uiso 1 1 calc R U . . .
C12 C 0.5321(2) 0.0291(3) 0.38016(18) 0.0229(10) Uani 1 1 d . . . . .
C13 C 0.5111(3) -0.0378(3) 0.36542(18) 0.0268(11) Uani 1 1 d . . . . .
H13 H 0.5320 -0.0613 0.3414 0.032 Uiso 1 1 calc R U . . .
C14 C 0.4592(3) -0.0715(3) 0.3855(2) 0.0340(12) Uani 1 1 d . . . . .
H14 H 0.4449 -0.1179 0.3750 0.041 Uiso 1 1 calc R U . . .
C15 C 0.4289(3) -0.0388(3) 0.4198(2) 0.0436(15) Uani 1 1 d . . . . .
H15 H 0.3927 -0.0614 0.4328 0.052 Uiso 1 1 calc R U . . .
C16 C 0.4515(4) 0.0282(4) 0.4358(3) 0.060(2) Uani 1 1 d . . . . .
H16 H 0.4315 0.0513 0.4603 0.072 Uiso 1 1 calc R U . . .
C17 C 0.5027(3) 0.0608(3) 0.4160(3) 0.0499(18) Uani 1 1 d . . . . .
H17 H 0.5184 0.1063 0.4273 0.060 Uiso 1 1 calc R U . . .
C18 C 0.6121(3) 0.0343(3) 0.31577(18) 0.0326(13) Uani 1 1 d . . . . .
C19 C 0.5889(3) 0.0552(4) 0.2710(2) 0.0430(15) Uani 1 1 d . . . . .
H19 H 0.5588 0.0944 0.2663 0.052 Uiso 1 1 calc R U . . .
C20 C 0.6104(4) 0.0179(4) 0.2320(2) 0.0515(19) Uani 1 1 d . . . . .
H20 H 0.5955 0.0333 0.2014 0.062 Uiso 1 1 calc R U . . .
C21 C 0.6520(4) -0.0397(4) 0.2383(3) 0.055(2) Uani 1 1 d . . . . .
H21 H 0.6646 -0.0654 0.2121 0.066 Uiso 1 1 calc R U . . .
C22 C 0.6751(3) -0.0603(4) 0.2815(2) 0.0493(17) Uani 1 1 d . . . . .
H22 H 0.7047 -0.1001 0.2858 0.059 Uiso 1 1 calc R U . . .
C23 C 0.6559(3) -0.0234(3) 0.3201(2) 0.0381(13) Uani 1 1 d . . . . .
H23 H 0.6733 -0.0383 0.3504 0.046 Uiso 1 1 calc R U . . .
C24 C 0.7479(3) 0.2624(3) 0.42369(19) 0.0266(11) Uani 1 1 d . . . . .
H24 H 0.7081 0.2944 0.4176 0.032 Uiso 1 1 calc R U . . .
C25 C 0.7841(3) 0.2888(3) 0.46926(19) 0.0306(12) Uani 1 1 d . . . . .
C26 C 0.7489(3) 0.2956(3) 0.5080(2) 0.0407(14) Uani 1 1 d . . . . .
H26 H 0.7033 0.2815 0.5061 0.049 Uiso 1 1 calc R U . . .
C27 C 0.7793(4) 0.3228(4) 0.5494(2) 0.0534(18) Uani 1 1 d . . . . .
H27 H 0.7548 0.3278 0.5757 0.064 Uiso 1 1 calc R U . . .
C28 C 0.8463(4) 0.3427(3) 0.5520(2) 0.0489(18) Uani 1 1 d . . . . .
H28 H 0.8675 0.3608 0.5805 0.059 Uiso 1 1 calc R U . . .
C29 C 0.8812(3) 0.3368(3) 0.5149(2) 0.0450(16) Uani 1 1 d . . . . .
H29 H 0.9264 0.3520 0.5169 0.054 Uiso 1 1 calc R U . . .
C30 C 0.8510(3) 0.3084(3) 0.4732(2) 0.0361(13) Uani 1 1 d . . . . .
H30 H 0.8764 0.3025 0.4474 0.043 Uiso 1 1 calc R U . . .
C31 C 0.7866(3) 0.2702(3) 0.3818(2) 0.0335(13) Uani 1 1 d . . . . .
C32 C 0.8293(3) 0.2175(4) 0.3693(2) 0.0448(15) Uani 1 1 d . . . . .
H32 H 0.8359 0.1757 0.3881 0.054 Uiso 1 1 calc R U . . .
C33 C 0.8632(4) 0.2242(4) 0.3297(3) 0.062(2) Uani 1 1 d . . . . .
H33 H 0.8915 0.1868 0.3208 0.075 Uiso 1 1 calc R U . . .
C34 C 0.8544(5) 0.2878(5) 0.3030(3) 0.065(2) Uani 1 1 d . . . . .
H34 H 0.8781 0.2946 0.2764 0.078 Uiso 1 1 calc R U . . .
C35 C 0.8115(4) 0.3391(5) 0.3158(3) 0.061(2) Uani 1 1 d . . . . .
H35 H 0.8040 0.3811 0.2973 0.074 Uiso 1 1 calc R U . . .
C36 C 0.7798(3) 0.3311(3) 0.3541(2) 0.0427(15) Uani 1 1 d . . . . .
H36 H 0.7514 0.3687 0.3627 0.051 Uiso 1 1 calc R U . . .
C37 C 0.5081(2) 0.3470(2) 0.34257(15) 0.0182(9) Uani 1 1 d . . . . .
C38 C 0.5237(2) 0.4174(2) 0.35654(15) 0.0184(9) Uani 1 1 d . . . . .
C39 C 0.4714(2) 0.4655(3) 0.35924(16) 0.0204(10) Uani 1 1 d . . . . .
H39 H 0.4813 0.5139 0.3680 0.025 Uiso 1 1 calc R U . . .
C40 C 0.4051(2) 0.4452(3) 0.34949(17) 0.0229(10) Uani 1 1 d . . . . .
C41 C 0.3914(2) 0.3744(3) 0.33618(16) 0.0232(10) Uani 1 1 d . . . . .
H41 H 0.3463 0.3599 0.3294 0.028 Uiso 1 1 calc R U . . .
C42 C 0.4415(2) 0.3249(3) 0.33259(16) 0.0218(10) Uani 1 1 d . . . . .
C43 C 0.3495(3) 0.4978(3) 0.3547(2) 0.0332(13) Uani 1 1 d . . . . .
H43A H 0.3452 0.5058 0.3878 0.050 Uiso 1 1 calc R U . . .
H43B H 0.3076 0.4783 0.3396 0.050 Uiso 1 1 calc R U . . .
H43C H 0.3596 0.5435 0.3399 0.050 Uiso 1 1 calc R U . . .
C44 C 0.4261(3) 0.2479(3) 0.3177(2) 0.0303(12) Uani 1 1 d . . . . .
H44 H 0.4629 0.2179 0.3334 0.036 Uiso 1 1 calc R U . . .
C45 C 0.3620(3) 0.2211(3) 0.3360(2) 0.0339(13) Uani 1 1 d . . . . .
C46 C 0.3641(4) 0.1969(4) 0.3814(2) 0.0534(18) Uani 1 1 d . . . . .
H46 H 0.4056 0.1944 0.4001 0.064 Uiso 1 1 calc R U . . .
C47 C 0.3065(5) 0.1764(5) 0.3997(3) 0.082(3) Uani 1 1 d . . . . .
H47 H 0.3089 0.1591 0.4308 0.098 Uiso 1 1 calc R U . . .
C48 C 0.2466(5) 0.1803(4) 0.3746(3) 0.067(2) Uani 1 1 d . . . . .
H48 H 0.2072 0.1673 0.3882 0.081 Uiso 1 1 calc R U . . .
C49 C 0.2429(3) 0.2031(4) 0.3290(3) 0.0532(18) Uani 1 1 d . . . . .
H49 H 0.2011 0.2049 0.3108 0.064 Uiso 1 1 calc R U . . .
C50 C 0.3006(3) 0.2236(3) 0.3099(2) 0.0398(14) Uani 1 1 d . . . . .
H50 H 0.2980 0.2395 0.2785 0.048 Uiso 1 1 calc R U . . .
C51 C 0.4296(3) 0.2374(4) 0.2659(2) 0.0434(15) Uani 1 1 d . U . . .
C52 C 0.4368(3) 0.2914(5) 0.2358(2) 0.0505(17) Uani 1 1 d . U . . .
H52 H 0.4387 0.3395 0.2469 0.061 Uiso 1 1 calc R U . . .
C53 C 0.4415(4) 0.2783(7) 0.1878(3) 0.076(2) Uani 1 1 d . U . . .
H53 H 0.4460 0.3165 0.1665 0.092 Uiso 1 1 calc R U . . .
C54 C 0.4394(5) 0.2063(7) 0.1733(3) 0.084(3) Uani 1 1 d . U . . .
H54 H 0.4425 0.1952 0.1414 0.100 Uiso 1 1 calc R U . . .
C55 C 0.4330(6) 0.1527(7) 0.2040(4) 0.105(3) Uani 1 1 d . U . . .
H55 H 0.4327 0.1041 0.1938 0.126 Uiso 1 1 calc R U . . .
C56 C 0.4272(5) 0.1674(5) 0.2489(3) 0.083(3) Uani 1 1 d . U . . .
H56 H 0.4213 0.1288 0.2697 0.100 Uiso 1 1 calc R U . . .
C57 C 0.5955(2) 0.4407(3) 0.36880(16) 0.0205(10) Uani 1 1 d . . . . .
H57 H 0.6208 0.3958 0.3779 0.025 Uiso 1 1 calc R U . . .
C58 C 0.6004(2) 0.4872(3) 0.41172(17) 0.0243(10) Uani 1 1 d . . . . .
C59 C 0.6017(2) 0.5612(3) 0.41024(18) 0.0275(11) Uani 1 1 d . . . . .
H59 H 0.6039 0.5853 0.3814 0.033 Uiso 1 1 calc R U . . .
C60 C 0.5999(3) 0.6006(3) 0.4515(2) 0.0394(14) Uani 1 1 d . . . . .
H60 H 0.6002 0.6517 0.4508 0.047 Uiso 1 1 calc R U . . .
C61 C 0.5977(3) 0.5648(4) 0.4934(2) 0.0426(16) Uani 1 1 d . . . . .
H61 H 0.5960 0.5916 0.5213 0.051 Uiso 1 1 calc R U . . .
C62 C 0.5980(3) 0.4914(4) 0.4950(2) 0.0415(15) Uani 1 1 d . . . . .
H62 H 0.5973 0.4674 0.5241 0.050 Uiso 1 1 calc R U . . .
C63 C 0.5994(3) 0.4519(3) 0.45468(18) 0.0316(12) Uani 1 1 d . . . . .
H63 H 0.5998 0.4009 0.4559 0.038 Uiso 1 1 calc R U . . .
C64 C 0.6275(2) 0.4712(3) 0.32698(18) 0.0250(11) Uani 1 1 d . . . . .
C65 C 0.5956(3) 0.4694(3) 0.28232(18) 0.0295(11) Uani 1 1 d . . . . .
H65 H 0.5517 0.4506 0.2774 0.035 Uiso 1 1 calc R U . . .
C66 C 0.6266(3) 0.4945(3) 0.2445(2) 0.0369(13) Uani 1 1 d . . . . .
H66 H 0.6047 0.4906 0.2140 0.044 Uiso 1 1 calc R U . . .
C67 C 0.6891(3) 0.5252(4) 0.2514(2) 0.0463(16) Uani 1 1 d . . . . .
H67 H 0.7099 0.5440 0.2258 0.056 Uiso 1 1 calc R U . . .
C68 C 0.7209(3) 0.5283(4) 0.2957(2) 0.0446(15) Uani 1 1 d . . . . .
H68 H 0.7640 0.5495 0.3007 0.053 Uiso 1 1 calc R U . . .
C69 C 0.6908(3) 0.5008(3) 0.3332(2) 0.0324(12) Uani 1 1 d . . . . .
H69 H 0.7139 0.5024 0.3635 0.039 Uiso 1 1 calc R U . . .
C70 C 0.5046(2) 0.3591(3) 0.63493(15) 0.0193(9) Uani 1 1 d . . . . .
C71 C 0.4962(2) 0.4266(2) 0.61445(15) 0.0178(9) Uani 1 1 d . . . . .
C72 C 0.5521(2) 0.4686(3) 0.61067(15) 0.0199(10) Uani 1 1 d . . . . .
H72 H 0.5469 0.5153 0.5976 0.024 Uiso 1 1 calc R U . . .
C73 C 0.6163(2) 0.4436(3) 0.62574(16) 0.0226(10) Uani 1 1 d . . . . .
C74 C 0.6224(2) 0.3770(3) 0.64715(16) 0.0227(10) Uani 1 1 d . . . . .
H74 H 0.6656 0.3603 0.6583 0.027 Uiso 1 1 calc R U . . .
C75 C 0.5673(2) 0.3336(3) 0.65281(16) 0.0195(9) Uani 1 1 d . . . . .
C76 C 0.6769(3) 0.4884(3) 0.6194(2) 0.0319(12) Uani 1 1 d . . . . .
H76A H 0.6777 0.5304 0.6400 0.048 Uiso 1 1 calc R U . . .
H76B H 0.6754 0.5045 0.5870 0.048 Uiso 1 1 calc R U . . .
H76C H 0.7172 0.4595 0.6272 0.048 Uiso 1 1 calc R U . . .
C77 C 0.5744(3) 0.2628(3) 0.67862(18) 0.0268(11) Uani 1 1 d . . . . .
H77 H 0.5366 0.2316 0.6657 0.032 Uiso 1 1 calc R U . . .
C78 C 0.5665(3) 0.2731(3) 0.73087(19) 0.0287(11) Uani 1 1 d . . . . .
C79 C 0.5512(3) 0.3376(3) 0.75019(18) 0.0319(12) Uani 1 1 d . . . . .
H79 H 0.5472 0.3792 0.7310 0.038 Uiso 1 1 calc R U . . .
C80 C 0.5415(3) 0.3439(3) 0.7971(2) 0.0427(14) Uani 1 1 d . . . . .
H80 H 0.5308 0.3895 0.8093 0.051 Uiso 1 1 calc R U . . .
C81 C 0.5471(3) 0.2855(4) 0.8255(2) 0.0435(15) Uani 1 1 d . . . . .
H81 H 0.5403 0.2899 0.8575 0.052 Uiso 1 1 calc R U . . .
C82 C 0.5628(3) 0.2205(3) 0.8075(2) 0.0396(14) Uani 1 1 d . . . . .
H82 H 0.5676 0.1796 0.8273 0.048 Uiso 1 1 calc R U . . .
C83 C 0.5718(3) 0.2129(3) 0.7602(2) 0.0355(13) Uani 1 1 d . . . . .
H83 H 0.5816 0.1670 0.7480 0.043 Uiso 1 1 calc R U . . .
C84 C 0.6379(3) 0.2249(3) 0.6691(2) 0.0311(12) Uani 1 1 d . . . . .
C85 C 0.6379(3) 0.1880(4) 0.6276(2) 0.0417(14) Uani 1 1 d . . . . .
H85 H 0.5980 0.1845 0.6073 0.050 Uiso 1 1 calc R U . . .
C86 C 0.6965(4) 0.1556(4) 0.6155(3) 0.061(2) Uani 1 1 d . . . . .
H86 H 0.6961 0.1294 0.5872 0.073 Uiso 1 1 calc R U . . .
C87 C 0.7544(3) 0.1616(4) 0.6442(3) 0.0535(17) Uani 1 1 d . . . . .
H87 H 0.7946 0.1418 0.6351 0.064 Uiso 1 1 calc R U . . .
C88 C 0.7542(3) 0.1962(5) 0.6860(3) 0.0575(19) Uani 1 1 d . . . . .
H88 H 0.7940 0.1985 0.7066 0.069 Uiso 1 1 calc R U . . .
C89 C 0.6965(3) 0.2279(4) 0.6985(3) 0.0488(17) Uani 1 1 d . . . . .
H89 H 0.6970 0.2520 0.7275 0.059 Uiso 1 1 calc R U . . .
C90 C 0.4261(2) 0.4535(3) 0.59855(16) 0.0204(10) Uani 1 1 d . . . . .
H90 H 0.4021 0.4120 0.5825 0.025 Uiso 1 1 calc R U . . .
C91 C 0.3887(3) 0.4708(3) 0.64099(18) 0.0242(10) Uani 1 1 d . . . . .
C92 C 0.3205(3) 0.4668(3) 0.6364(2) 0.0392(14) Uani 1 1 d . . . . .
H92 H 0.2975 0.4558 0.6069 0.047 Uiso 1 1 calc R U . . .
C93 C 0.2845(3) 0.4790(4) 0.6747(2) 0.0521(18) Uani 1 1 d . . . . .
H93 H 0.2372 0.4749 0.6715 0.062 Uiso 1 1 calc R U . . .
C94 C 0.3179(3) 0.4969(4) 0.7170(2) 0.0477(16) Uani 1 1 d . . . . .
H94 H 0.2935 0.5060 0.7430 0.057 Uiso 1 1 calc R U . . .
C95 C 0.3859(3) 0.5015(3) 0.7219(2) 0.0393(14) Uani 1 1 d . . . . .
H95 H 0.4087 0.5127 0.7514 0.047 Uiso 1 1 calc R U . . .
C96 C 0.4218(3) 0.4899(3) 0.68385(19) 0.0338(13) Uani 1 1 d . . . . .
H96 H 0.4690 0.4950 0.6870 0.041 Uiso 1 1 calc R U . . .
C97 C 0.4249(2) 0.5135(3) 0.56290(17) 0.0271(11) Uani 1 1 d . . . . .
C98 C 0.4138(3) 0.5842(3) 0.5739(2) 0.0370(13) Uani 1 1 d . . . . .
H98 H 0.4060 0.5964 0.6049 0.044 Uiso 1 1 calc R U . . .
C99 C 0.4139(3) 0.6385(4) 0.5403(3) 0.0514(17) Uani 1 1 d . . . . .
H99 H 0.4063 0.6871 0.5485 0.062 Uiso 1 1 calc R U . . .
C100 C 0.4250(3) 0.6213(5) 0.4953(3) 0.055(2) Uani 1 1 d . . . . .
H100 H 0.4258 0.6581 0.4725 0.066 Uiso 1 1 calc R U . . .
C101 C 0.4348(3) 0.5513(5) 0.4835(2) 0.0521(19) Uani 1 1 d . . . . .
H101 H 0.4413 0.5394 0.4522 0.062 Uiso 1 1 calc R U . . .
C102 C 0.4353(3) 0.4964(4) 0.5172(2) 0.0393(14) Uani 1 1 d . . . . .
H102 H 0.4428 0.4479 0.5088 0.047 Uiso 1 1 calc R U . . .
C103 C 0.3657(2) 0.2450(3) 0.65452(16) 0.0220(10) Uani 1 1 d . . . . .
H103 H 0.3320 0.2237 0.6709 0.026 Uiso 1 1 calc R U . . .
C104 C 0.4080(2) 0.2964(3) 0.67035(17) 0.0225(10) Uani 1 1 d . . . . .
H104 H 0.4105 0.3185 0.7001 0.027 Uiso 1 1 calc R U . . .
C105 C 0.3498(2) 0.1732(2) 0.57935(16) 0.0194(9) Uani 1 1 d . . . . .
C106 C 0.3830(2) 0.1077(3) 0.57623(16) 0.0207(9) Uani 1 1 d . . . . .
C107 C 0.3558(2) 0.0574(3) 0.54409(17) 0.0207(10) Uani 1 1 d . . . . .
H107 H 0.3776 0.0125 0.5415 0.025 Uiso 1 1 calc R U . . .
C108 C 0.2981(2) 0.0709(3) 0.51595(17) 0.0216(10) Uani 1 1 d . . . . .
C109 C 0.2657(2) 0.1360(3) 0.52071(17) 0.0232(10) Uani 1 1 d . . . . .
H109 H 0.2253 0.1448 0.5018 0.028 Uiso 1 1 calc R U . . .
C110 C 0.2898(2) 0.1885(2) 0.55183(17) 0.0224(10) Uani 1 1 d . . . . .
C111 C 0.2712(3) 0.0163(3) 0.47987(19) 0.0293(12) Uani 1 1 d . . . . .
H11A H 0.2986 0.0168 0.4536 0.044 Uiso 1 1 calc R U . . .
H11B H 0.2250 0.0285 0.4688 0.044 Uiso 1 1 calc R U . . .
H11C H 0.2726 -0.0318 0.4939 0.044 Uiso 1 1 calc R U . . .
C112 C 0.4440(2) 0.0919(3) 0.60887(17) 0.0237(10) Uani 1 1 d . . . . .
H112 H 0.4688 0.1383 0.6133 0.028 Uiso 1 1 calc R U . . .
C113 C 0.4257(3) 0.0699(3) 0.65638(19) 0.0304(12) Uani 1 1 d . U . . .
C114 C 0.4705(4) 0.0836(3) 0.6947(2) 0.0455(15) Uani 1 1 d . U . . .
H114 H 0.5119 0.1060 0.6905 0.055 Uiso 1 1 calc R U . . .
C115 C 0.4561(4) 0.0654(4) 0.7385(2) 0.0528(17) Uani 1 1 d . U . . .
H115 H 0.4878 0.0755 0.7642 0.063 Uiso 1 1 calc R U . . .
C116 C 0.3987(4) 0.0339(5) 0.7459(2) 0.0554(18) Uani 1 1 d . U . . .
H116 H 0.3902 0.0188 0.7762 0.066 Uiso 1 1 calc R U . . .
C117 C 0.3522(4) 0.0240(7) 0.7086(3) 0.087(3) Uani 1 1 d . U . . .
H117 H 0.3093 0.0058 0.7134 0.105 Uiso 1 1 calc R U . . .
C118 C 0.3673(4) 0.0404(6) 0.6634(2) 0.072(3) Uani 1 1 d . U . . .
H118 H 0.3356 0.0304 0.6376 0.087 Uiso 1 1 calc R U . . .
C119 C 0.4921(2) 0.0386(3) 0.58874(18) 0.0248(11) Uani 1 1 d . . . . .
C120 C 0.4998(3) -0.0314(3) 0.60261(19) 0.0300(11) Uani 1 1 d . . . . .
H120 H 0.4737 -0.0497 0.6257 0.036 Uiso 1 1 calc R U . . .
C121 C 0.5448(3) -0.0758(3) 0.5836(2) 0.0409(14) Uani 1 1 d . . . . .
H121 H 0.5500 -0.1241 0.5941 0.049 Uiso 1 1 calc R U . . .
C122 C 0.5819(4) -0.0510(4) 0.5499(3) 0.0579(19) Uani 1 1 d . . . . .
H122 H 0.6123 -0.0823 0.5367 0.070 Uiso 1 1 calc R U . . .
C123 C 0.5757(4) 0.0185(4) 0.5351(3) 0.058(2) Uani 1 1 d . . . . .
H123 H 0.6019 0.0356 0.5117 0.070 Uiso 1 1 calc R U . . .
C124 C 0.5302(3) 0.0652(3) 0.5543(2) 0.0409(14) Uani 1 1 d . . . . .
H124 H 0.5256 0.1137 0.5441 0.049 Uiso 1 1 calc R U . . .
C125 C 0.2523(3) 0.2584(3) 0.55839(19) 0.0287(12) Uani 1 1 d . . . . .
H125 H 0.2883 0.2925 0.5705 0.034 Uiso 1 1 calc R U . B 1
C126 C 0.2079(3) 0.2540(3) 0.5977(2) 0.0352(13) Uani 1 1 d . U . . .
C127 C 0.2008(4) 0.3116(4) 0.6269(3) 0.0538(17) Uani 1 1 d . U . . .
H127 H 0.2251 0.3544 0.6226 0.065 Uiso 1 1 calc R U . . .
C128 C 0.1594(4) 0.3086(5) 0.6619(3) 0.064(2) Uani 1 1 d . U . . .
H128 H 0.1566 0.3490 0.6818 0.077 Uiso 1 1 calc R U . . .
C129 C 0.1232(5) 0.2508(5) 0.6685(4) 0.075(2) Uani 1 1 d . U . . .
H129 H 0.0933 0.2504 0.6921 0.090 Uiso 1 1 calc R U . . .
C130 C 0.1295(6) 0.1909(6) 0.6408(4) 0.106(4) Uani 1 1 d . U . . .
H130 H 0.1049 0.1484 0.6457 0.127 Uiso 1 1 calc R U . . .
C131 C 0.1717(5) 0.1931(5) 0.6058(4) 0.093(4) Uani 1 1 d . U . . .
H131 H 0.1759 0.1518 0.5869 0.112 Uiso 1 1 calc R U . . .
C132 C 0.4305(2) 0.2692(3) 0.59688(17) 0.0206(10) Uani 1 1 d . . . . .
C1X C 0.2295(10) 0.2881(12) 0.5104(6) 0.034(2) Uani 0.46(3) 1 d D U P C 1
C2X C 0.1627(11) 0.2939(11) 0.4969(7) 0.055(5) Uani 0.46(3) 1 d D U P C 1
H2X H 0.1332 0.2802 0.5191 0.066 Uiso 0.46(3) 1 calc R U P C 1
C3X C 0.1335(13) 0.3177(12) 0.4543(7) 0.069(6) Uani 0.46(3) 1 d D U P C 1
H3X H 0.0866 0.3208 0.4467 0.083 Uiso 0.46(3) 1 calc R U P C 1
C4X C 0.1794(13) 0.3362(10) 0.4239(7) 0.060(5) Uani 0.46(3) 1 d D U P C 1
H4X H 0.1630 0.3532 0.3940 0.072 Uiso 0.46(3) 1 calc R U P C 1
C5X C 0.2478(13) 0.3319(12) 0.4340(6) 0.065(5) Uani 0.46(3) 1 d D U P C 1
H5X H 0.2778 0.3446 0.4120 0.078 Uiso 0.46(3) 1 calc R U P C 1
C6X C 0.2698(12) 0.3078(11) 0.4783(6) 0.044(4) Uani 0.46(3) 1 d D U P C 1
H6X H 0.3166 0.3051 0.4865 0.052 Uiso 0.46(3) 1 calc R U P C 1
C1Y C 0.2075(9) 0.2840(9) 0.5141(5) 0.034(2) Uani 0.54(3) 1 d D U P C 2
C2Y C 0.1405(8) 0.2805(9) 0.5081(6) 0.045(3) Uani 0.54(3) 1 d D U P C 2
H2Y H 0.1165 0.2609 0.5319 0.054 Uiso 0.54(3) 1 calc R U P C 2
C3Y C 0.1058(10) 0.3058(9) 0.4664(6) 0.063(4) Uani 0.54(3) 1 d D U P C 2
H3Y H 0.0585 0.3049 0.4612 0.076 Uiso 0.54(3) 1 calc R U P C 2
C4Y C 0.1457(12) 0.3322(9) 0.4335(6) 0.059(4) Uani 0.54(3) 1 d D U P C 2
H4Y H 0.1229 0.3490 0.4053 0.070 Uiso 0.54(3) 1 calc R U P C 2
C5Y C 0.2136(13) 0.3368(9) 0.4369(6) 0.062(4) Uani 0.54(3) 1 d D U P C 2
H5Y H 0.2387 0.3552 0.4133 0.075 Uiso 0.54(3) 1 calc R U P C 2
C6Y C 0.2412(12) 0.3104(10) 0.4803(5) 0.056(4) Uani 0.54(3) 1 d D U P C 2
H6Y H 0.2885 0.3116 0.4861 0.067 Uiso 0.54(3) 1 calc R U P C 2

loop_
_atom_site_aniso_label
_atom_site_aniso_U_11
_atom_site_aniso_U_22
_atom_site_aniso_U_33
_atom_site_aniso_U_23
_atom_site_aniso_U_13
_atom_site_aniso_U_12
Cu1 0.0221(4) 0.0272(4) 0.0161(3) 0.0034(3) 0.0029(3) 0.0027(3)
Cu2 0.0265(4) 0.0236(3) 0.0160(3) -0.0021(3) 0.0029(3) -0.0037(3)
S1 0.0335(8) 0.1011(16) 0.0187(7) 0.0057(8) 0.0077(6) -0.0023(9)
Cu1X 0.0265(4) 0.0236(3) 0.0160(3) -0.0021(3) 0.0029(3) -0.0037(3)
Cu2X 0.0221(4) 0.0272(4) 0.0161(3) 0.0034(3) 0.0029(3) 0.0027(3)
S1X 0.073(13) 0.097(17) 0.043(9) 0.023(10) 0.037(9) 0.039(13)
N1 0.0161(18) 0.0135(18) 0.0201(19) -0.0018(15) 0.0007(15) 0.0028(14)
N2 0.0211(19) 0.0171(19) 0.0160(18) -0.0002(15) -0.0024(15) -0.0009(15)
N3 0.0203(19) 0.018(2) 0.0172(19) -0.0027(15) -0.0002(15) -0.0004(15)
N4 0.022(2) 0.020(2) 0.0190(19) -0.0010(16) -0.0016(15) -0.0025(16)
C1 0.021(2) 0.013(2) 0.019(2) 0.0014(18) 0.0014(18) -0.0001(17)
C2 0.023(2) 0.019(2) 0.019(2) -0.0016(19) 0.0014(19) -0.0012(19)
C3 0.026(2) 0.021(2) 0.017(2) 0.0021(18) -0.0005(18) -0.0018(19)
C4 0.017(2) 0.015(2) 0.024(2) 0.0006(18) 0.0016(17) 0.0046(17)
C5 0.017(2) 0.016(2) 0.022(2) -0.0026(18) 0.0016(18) -0.0026(17)
C6 0.020(2) 0.016(2) 0.025(2) -0.0009(19) 0.0029(18) 0.0009(18)
C7 0.021(2) 0.021(2) 0.022(2) 0.0028(19) -0.0011(18) 0.0051(19)
C8 0.017(2) 0.025(3) 0.028(3) 0.000(2) -0.0079(19) 0.0019(19)
C9 0.023(2) 0.013(2) 0.026(2) 0.0034(18) -0.0017(19) -0.0002(18)
C10 0.035(3) 0.023(3) 0.038(3) 0.008(2) -0.006(2) 0.005(2)
C11 0.025(2) 0.016(2) 0.028(3) 0.004(2) -0.003(2) -0.0054(19)
C12 0.018(2) 0.020(2) 0.030(3) 0.004(2) 0.0017(19) 0.0004(19)
C13 0.030(3) 0.024(3) 0.026(3) -0.003(2) 0.004(2) -0.004(2)
C14 0.033(3) 0.022(3) 0.048(3) -0.002(2) 0.008(2) -0.008(2)
C15 0.041(3) 0.032(3) 0.062(4) -0.003(3) 0.024(3) -0.013(3)
C16 0.060(4) 0.048(4) 0.081(5) -0.026(4) 0.046(4) -0.012(3)
C17 0.043(3) 0.025(3) 0.086(5) -0.022(3) 0.028(3) -0.011(3)
C18 0.038(3) 0.039(3) 0.022(3) -0.002(2) 0.003(2) -0.028(3)
C19 0.056(4) 0.040(3) 0.034(3) 0.003(3) 0.006(3) -0.018(3)
C20 0.076(5) 0.056(5) 0.023(3) -0.002(3) 0.009(3) -0.039(4)
C21 0.058(4) 0.059(5) 0.052(4) -0.022(4) 0.025(3) -0.038(4)
C22 0.038(3) 0.061(4) 0.052(4) -0.029(3) 0.019(3) -0.019(3)
C23 0.030(3) 0.049(4) 0.036(3) -0.011(3) 0.007(2) -0.004(3)
C24 0.027(3) 0.017(2) 0.034(3) -0.002(2) -0.008(2) -0.0030(19)
C25 0.035(3) 0.020(3) 0.035(3) -0.002(2) -0.009(2) 0.003(2)
C26 0.047(3) 0.032(3) 0.042(3) -0.003(3) -0.004(3) -0.006(3)
C27 0.079(5) 0.037(4) 0.043(4) -0.003(3) -0.002(3) 0.000(3)
C28 0.069(5) 0.033(3) 0.038(3) 0.001(3) -0.025(3) -0.007(3)
C29 0.045(3) 0.032(3) 0.053(4) 0.007(3) -0.024(3) -0.012(3)
C30 0.041(3) 0.023(3) 0.041(3) 0.000(2) -0.016(3) -0.002(2)
C31 0.034(3) 0.024(3) 0.040(3) 0.003(2) -0.009(2) -0.014(2)
C32 0.048(4) 0.038(4) 0.051(4) 0.004(3) 0.017(3) -0.011(3)
C33 0.070(5) 0.049(4) 0.072(5) -0.006(4) 0.031(4) -0.016(4)
C34 0.078(6) 0.072(6) 0.047(4) 0.004(4) 0.016(4) -0.044(5)
C35 0.072(5) 0.055(5) 0.055(4) 0.017(4) -0.002(4) -0.032(4)
C36 0.044(3) 0.032(3) 0.049(4) 0.013(3) -0.012(3) -0.015(3)
C37 0.023(2) 0.016(2) 0.015(2) 0.0017(17) -0.0008(17) 0.0037(18)
C38 0.022(2) 0.016(2) 0.016(2) 0.0034(18) -0.0033(17) -0.0033(18)
C39 0.024(2) 0.015(2) 0.022(2) 0.0001(18) -0.0015(19) 0.0009(18)
C40 0.025(2) 0.021(2) 0.022(2) 0.0039(19) -0.0001(19) 0.0034(19)
C41 0.018(2) 0.027(3) 0.023(2) 0.001(2) -0.0026(18) -0.0023(19)
C42 0.023(2) 0.020(2) 0.021(2) 0.0046(19) -0.0038(18) -0.0031(19)
C43 0.024(3) 0.029(3) 0.045(3) -0.003(2) -0.005(2) 0.010(2)
C44 0.025(3) 0.022(3) 0.042(3) -0.007(2) -0.009(2) 0.000(2)
C45 0.037(3) 0.016(3) 0.046(3) -0.006(2) -0.008(2) -0.003(2)
C46 0.064(5) 0.047(4) 0.047(4) 0.011(3) -0.010(3) -0.013(3)
C47 0.119(8) 0.075(6) 0.053(5) 0.013(4) 0.014(5) -0.045(6)
C48 0.077(6) 0.056(5) 0.073(5) -0.014(4) 0.030(5) -0.037(4)
C49 0.041(4) 0.050(4) 0.069(5) -0.010(4) 0.004(3) -0.019(3)
C50 0.038(3) 0.037(3) 0.043(3) -0.003(3) -0.002(3) -0.006(3)
C51 0.026(3) 0.062(4) 0.042(3) -0.020(3) 0.000(2) -0.001(3)
C52 0.033(3) 0.086(5) 0.032(3) -0.019(3) -0.001(2) 0.006(3)
C53 0.049(4) 0.145(7) 0.034(4) -0.014(4) -0.001(3) 0.013(5)
C54 0.068(5) 0.133(7) 0.050(4) -0.053(4) 0.012(4) -0.007(5)
C55 0.118(8) 0.122(7) 0.081(5) -0.052(5) 0.040(5) -0.020(6)
C56 0.091(6) 0.079(5) 0.084(5) -0.052(4) 0.037(5) -0.027(5)
C57 0.021(2) 0.017(2) 0.023(2) 0.0026(19) -0.0011(18) -0.0015(18)
C58 0.016(2) 0.032(3) 0.023(2) 0.000(2) -0.0009(18) -0.0046(19)
C59 0.019(2) 0.034(3) 0.028(3) -0.007(2) -0.0024(19) -0.001(2)
C60 0.024(3) 0.041(3) 0.052(4) -0.018(3) -0.004(2) -0.002(2)
C61 0.032(3) 0.071(5) 0.024(3) -0.017(3) 0.001(2) -0.005(3)
C62 0.033(3) 0.066(5) 0.024(3) 0.000(3) 0.000(2) -0.013(3)
C63 0.027(3) 0.043(3) 0.025(3) 0.008(2) 0.000(2) -0.012(2)
C64 0.026(3) 0.019(2) 0.031(3) 0.003(2) 0.009(2) 0.003(2)
C65 0.034(3) 0.026(3) 0.029(3) 0.008(2) 0.003(2) 0.003(2)
C66 0.041(3) 0.038(3) 0.033(3) 0.008(3) 0.010(2) 0.006(3)
C67 0.045(4) 0.056(4) 0.041(4) 0.018(3) 0.021(3) 0.012(3)
C68 0.033(3) 0.049(4) 0.055(4) 0.000(3) 0.022(3) -0.004(3)
C69 0.029(3) 0.038(3) 0.032(3) -0.001(2) 0.011(2) -0.002(2)
C70 0.022(2) 0.022(2) 0.013(2) -0.0071(18) -0.0008(17) -0.0042(18)
C71 0.020(2) 0.020(2) 0.013(2) -0.0048(18) 0.0005(17) 0.0028(18)
C72 0.025(2) 0.019(2) 0.015(2) -0.0039(18) -0.0028(18) -0.0019(19)
C73 0.024(2) 0.026(3) 0.017(2) -0.0063(19) -0.0002(18) -0.007(2)
C74 0.019(2) 0.024(2) 0.023(2) -0.006(2) -0.0080(18) 0.0011(19)
C75 0.023(2) 0.019(2) 0.016(2) -0.0025(18) -0.0042(17) 0.0000(18)
C76 0.025(3) 0.037(3) 0.034(3) 0.002(2) 0.002(2) -0.009(2)
C77 0.027(3) 0.021(2) 0.030(3) -0.001(2) -0.009(2) -0.007(2)
C78 0.023(3) 0.032(3) 0.029(3) 0.008(2) -0.006(2) -0.007(2)
C79 0.044(3) 0.026(3) 0.024(3) 0.000(2) -0.001(2) -0.004(2)
C80 0.057(4) 0.039(3) 0.031(3) -0.002(3) -0.002(3) -0.010(3)
C81 0.054(4) 0.052(4) 0.024(3) -0.001(3) 0.002(3) -0.017(3)
C82 0.054(4) 0.033(3) 0.030(3) 0.013(3) -0.002(3) -0.013(3)
C83 0.038(3) 0.027(3) 0.040(3) 0.004(2) -0.006(2) -0.004(2)
C84 0.035(3) 0.020(3) 0.037(3) 0.002(2) -0.001(2) 0.002(2)
C85 0.043(3) 0.044(4) 0.037(3) -0.001(3) 0.002(3) 0.011(3)
C86 0.079(5) 0.054(5) 0.050(4) -0.013(4) 0.009(4) 0.022(4)
C87 0.040(4) 0.052(4) 0.069(5) -0.001(4) 0.010(3) 0.014(3)
C88 0.034(3) 0.076(5) 0.061(4) -0.015(4) -0.003(3) 0.006(3)
C89 0.034(3) 0.059(4) 0.052(4) -0.014(3) -0.005(3) 0.001(3)
C90 0.019(2) 0.019(2) 0.023(2) -0.0040(19) -0.0003(18) 0.0003(18)
C91 0.029(3) 0.013(2) 0.031(3) 0.000(2) 0.009(2) 0.0057(19)
C92 0.035(3) 0.046(4) 0.038(3) 0.000(3) 0.008(2) 0.013(3)
C93 0.032(3) 0.078(5) 0.049(4) -0.001(4) 0.016(3) 0.009(3)
C94 0.047(4) 0.053(4) 0.047(4) -0.006(3) 0.025(3) 0.015(3)
C95 0.050(4) 0.036(3) 0.033(3) -0.009(3) 0.011(3) 0.006(3)
C96 0.033(3) 0.039(3) 0.030(3) -0.012(2) 0.008(2) 0.000(2)
C97 0.015(2) 0.040(3) 0.025(3) 0.004(2) -0.0011(19) 0.003(2)
C98 0.040(3) 0.032(3) 0.038(3) 0.013(3) -0.002(3) 0.006(2)
C99 0.041(3) 0.046(4) 0.066(5) 0.027(3) -0.001(3) 0.006(3)
C100 0.032(3) 0.072(5) 0.060(4) 0.040(4) 0.003(3) 0.009(3)
C101 0.030(3) 0.095(6) 0.032(3) 0.021(4) 0.005(2) 0.003(3)
C102 0.025(3) 0.059(4) 0.032(3) 0.005(3) -0.002(2) 0.006(3)
C103 0.025(3) 0.023(3) 0.018(2) -0.0039(19) 0.0026(19) -0.0016(19)
C104 0.025(2) 0.022(3) 0.021(2) -0.002(2) 0.0022(19) -0.002(2)
C105 0.019(2) 0.017(2) 0.022(2) -0.0031(19) 0.0007(18) -0.0057(18)
C106 0.019(2) 0.022(2) 0.022(2) -0.0010(19) 0.0018(18) -0.0036(18)
C107 0.021(2) 0.015(2) 0.025(2) -0.0050(19) 0.0009(19) 0.0024(18)
C108 0.020(2) 0.019(2) 0.025(2) -0.0040(19) 0.0000(19) -0.0067(18)
C109 0.025(2) 0.018(2) 0.024(2) -0.0010(19) -0.0085(19) 0.0002(19)
C110 0.029(3) 0.013(2) 0.024(2) 0.0017(19) -0.001(2) -0.0012(19)
C111 0.029(3) 0.021(3) 0.036(3) -0.010(2) -0.001(2) -0.001(2)
C112 0.019(2) 0.019(2) 0.032(3) -0.008(2) -0.0037(19) 0.0031(18)
C113 0.024(2) 0.035(3) 0.031(3) -0.008(2) -0.001(2) 0.013(2)
C114 0.065(4) 0.033(3) 0.035(3) 0.002(2) -0.013(3) -0.008(3)
C115 0.076(4) 0.044(4) 0.036(3) 0.001(3) -0.008(3) 0.011(3)
C116 0.066(4) 0.082(5) 0.019(3) 0.005(3) 0.013(3) 0.023(4)
C117 0.047(4) 0.169(9) 0.047(4) 0.021(4) 0.012(3) -0.025(5)
C118 0.047(4) 0.134(7) 0.035(3) 0.009(4) 0.001(3) -0.031(4)
C119 0.019(2) 0.023(3) 0.031(3) -0.004(2) 0.001(2) 0.0022(19)
C120 0.032(3) 0.027(3) 0.032(3) 0.001(2) 0.006(2) 0.002(2)
C121 0.049(4) 0.023(3) 0.051(4) -0.001(3) 0.004(3) 0.009(2)
C122 0.058(4) 0.050(4) 0.070(5) -0.010(4) 0.027(4) 0.023(3)
C123 0.051(4) 0.065(5) 0.064(5) 0.008(4) 0.035(4) 0.016(4)
C124 0.040(3) 0.033(3) 0.052(4) 0.010(3) 0.017(3) 0.006(3)
C125 0.037(3) 0.014(2) 0.031(3) -0.004(2) -0.016(2) 0.002(2)
C126 0.031(3) 0.030(3) 0.042(3) -0.005(2) -0.006(2) 0.012(2)
C127 0.067(4) 0.039(4) 0.057(4) -0.013(3) 0.014(3) 0.006(3)
C128 0.076(5) 0.063(5) 0.057(4) -0.007(4) 0.023(4) 0.023(4)
C129 0.075(5) 0.072(5) 0.084(6) 0.008(4) 0.038(5) 0.027(4)
C130 0.123(8) 0.080(6) 0.127(7) -0.016(5) 0.077(6) -0.001(5)
C131 0.116(7) 0.050(5) 0.126(8) -0.037(5) 0.074(7) -0.015(5)
C132 0.022(2) 0.018(2) 0.020(2) -0.0014(19) -0.0012(18) 0.0025(19)
C1X 0.046(6) 0.019(3) 0.032(3) -0.005(2) -0.015(4) 0.010(5)
C2X 0.058(8) 0.042(9) 0.059(8) -0.001(6) -0.019(6) 0.015(6)
C3X 0.083(9) 0.054(10) 0.065(9) 0.006(7) -0.014(7) 0.005(7)
C4X 0.078(9) 0.029(8) 0.068(8) -0.007(6) -0.022(7) 0.006(7)
C5X 0.087(9) 0.046(9) 0.058(7) 0.008(6) -0.010(6) -0.001(7)
C6X 0.061(8) 0.021(7) 0.048(6) 0.002(5) 0.001(6) 0.013(6)
C1Y 0.046(6) 0.019(3) 0.032(3) -0.005(2) -0.015(4) 0.010(5)
C2Y 0.047(6) 0.035(7) 0.047(6) -0.016(5) -0.020(5) 0.012(5)
C3Y 0.073(8) 0.050(8) 0.061(7) -0.016(5) -0.025(6) 0.023(6)
C4Y 0.091(8) 0.031(7) 0.051(7) -0.014(6) -0.008(6) 0.014(6)
C5Y 0.087(9) 0.039(7) 0.057(7) 0.005(6) -0.017(6) 0.010(7)
C6Y 0.083(8) 0.038(7) 0.046(6) -0.001(5) -0.004(6) 0.002(7)

loop_
_atom_type_symbol
_atom_type_description
_atom_type_scat_dispersion_real
_atom_type_scat_dispersion_imag
_atom_type_scat_source
C C 0.0033 0.0016 'International Tables Vol C Tables 4.2.6.8 and 6.1.1.4'
H H 0.0000 0.0000 'International Tables Vol C Tables 4.2.6.8 and 6.1.1.4'
N N 0.0061 0.0033 'International Tables Vol C Tables 4.2.6.8 and 6.1.1.4'
S S 0.1246 0.1234 'International Tables Vol C Tables 4.2.6.8 and 6.1.1.4'
Cu Cu 0.3201 1.2651 'International Tables Vol C Tables 4.2.6.8 and 6.1.1.4'

loop_
_geom_angle_atom_site_label_1
_geom_angle_atom_site_label_2
_geom_angle_atom_site_label_3
_geom_angle
C1 Cu1 S1 162.92(16)
C132 Cu2 S1 158.81(16)
Cu1 S1 Cu2 120.15(9)
C1 Cu1X S1X 159.1(8)
C132 Cu2X S1X 163.4(8)
Cu2X S1X Cu1X 117.0(11)
C1 N1 C2 111.7(4)
C1 N1 C4 119.9(4)
C2 N1 C4 128.3(4)
C1 N2 C3 110.7(4)
C1 N2 C37 121.1(4)
C3 N2 C37 128.2(4)
C132 N3 C103 111.1(4)
C132 N3 C105 121.5(4)
C103 N3 C105 127.3(4)
C132 N4 C104 111.0(4)
C132 N4 C70 119.6(4)
C104 N4 C70 129.3(4)
N1 C1 N2 104.1(4)
N1 C1 Cu1 123.2(3)
N2 C1 Cu1 132.2(3)
N1 C1 Cu1X 144.7(4)
N2 C1 Cu1X 110.9(4)
C3 C2 N1 106.3(4)
C3 C2 H2 126.9
N1 C2 H2 126.9
C2 C3 N2 107.2(4)
C2 C3 H3 126.4
N2 C3 H3 126.4
C5 C4 C9 121.7(4)
C5 C4 N1 118.5(4)
C9 C4 N1 119.5(4)
C6 C5 C4 118.4(4)
C6 C5 C11 120.9(4)
C4 C5 C11 120.7(4)
C5 C6 C7 121.5(4)
C5 C6 H6 119.2
C7 C6 H6 119.2
C8 C7 C6 118.7(4)
C8 C7 C10 119.8(4)
C6 C7 C10 121.5(5)
C7 C8 C9 121.6(4)
C7 C8 H8 119.2
C9 C8 H8 119.2
C8 C9 C4 118.1(4)
C8 C9 C24 122.2(4)
C4 C9 C24 119.7(4)
C7 C10 H10A 109.5
C7 C10 H10B 109.5
H10A C10 H10B 109.5
C7 C10 H10C 109.5
H10A C10 H10C 109.5
H10B C10 H10C 109.5
C18 C11 C12 114.7(4)
C18 C11 C5 111.6(4)
C12 C11 C5 111.5(4)
C18 C11 H11 106.1
C12 C11 H11 106.1
C5 C11 H11 106.1
C13 C12 C17 118.8(5)
C13 C12 C11 122.8(5)
C17 C12 C11 118.4(5)
C12 C13 C14 120.2(5)
C12 C13 H13 119.9
C14 C13 H13 119.9
C15 C14 C13 120.6(5)
C15 C14 H14 119.7
C13 C14 H14 119.7
C14 C15 C16 119.2(5)
C14 C15 H15 120.4
C16 C15 H15 120.4
C17 C16 C15 119.7(6)
C17 C16 H16 120.2
C15 C16 H16 120.2
C16 C17 C12 121.4(6)
C16 C17 H17 119.3
C12 C17 H17 119.3
C19 C18 C23 117.0(6)
C19 C18 C11 120.0(6)
C23 C18 C11 122.9(5)
C18 C19 C20 120.0(7)
C18 C19 H19 120.0
C20 C19 H19 120.0
C21 C20 C19 120.5(6)
C21 C20 H20 119.8
C19 C20 H20 119.8
C22 C21 C20 120.2(7)
C22 C21 H21 119.9
C20 C21 H21 119.9
C21 C22 C23 120.1(7)
C21 C22 H22 119.9
C23 C22 H22 119.9
C18 C23 C22 122.1(6)
C18 C23 H23 118.9
C22 C23 H23 118.9
C31 C24 C25 114.9(4)
C31 C24 C9 110.0(4)
C25 C24 C9 114.0(4)
C31 C24 H24 105.7
C25 C24 H24 105.7
C9 C24 H24 105.7
C26 C25 C30 118.6(5)
C26 C25 C24 119.0(5)
C30 C25 C24 122.4(5)
C27 C26 C25 120.6(6)
C27 C26 H26 119.7
C25 C26 H26 119.7
C26 C27 C28 119.4(7)
C26 C27 H27 120.3
C28 C27 H27 120.3
C29 C28 C27 120.9(6)
C29 C28 H28 119.6
C27 C28 H28 119.6
C28 C29 C30 120.0(6)
C28 C29 H29 120.0
C30 C29 H29 120.0
C25 C30 C29 120.6(6)
C25 C30 H30 119.7
C29 C30 H30 119.7
C32 C31 C36 117.6(6)
C32 C31 C24 121.8(5)
C36 C31 C24 120.7(6)
C31 C32 C33 121.2(7)
C31 C32 H32 119.4
C33 C32 H32 119.4
C32 C33 C34 118.6(8)
C32 C33 H33 120.7
C34 C33 H33 120.7
C35 C34 C33 119.1(7)
C35 C34 H34 120.4
C33 C34 H34 120.4
C36 C35 C34 120.8(7)
C36 C35 H35 119.6
C34 C35 H35 119.6
C35 C36 C31 122.6(7)
C35 C36 H36 118.7
C31 C36 H36 118.7
C38 C37 C42 121.2(4)
C38 C37 N2 118.6(4)
C42 C37 N2 120.1(4)
C39 C38 C37 118.0(4)
C39 C38 C57 120.8(4)
C37 C38 C57 121.2(4)
C38 C39 C40 122.2(4)
C38 C39 H39 118.9
C40 C39 H39 118.9
C39 C40 C41 118.3(4)
C39 C40 C43 120.9(5)
C41 C40 C43 120.8(4)
C42 C41 C40 121.7(4)
C42 C41 H41 119.1
C40 C41 H41 119.1
C41 C42 C37 118.7(4)
C41 C42 C44 121.4(4)
C37 C42 C44 119.9(4)
C40 C43 H43A 109.5
C40 C43 H43B 109.5
H43A C43 H43B 109.5
C40 C43 H43C 109.5
H43A C43 H43C 109.5
H43B C43 H43C 109.5
C51 C44 C42 111.9(5)
C51 C44 C45 114.9(5)
C42 C44 C45 111.5(5)
C51 C44 H44 105.9
C42 C44 H44 105.9
C45 C44 H44 105.9
C46 C45 C50 118.1(6)
C46 C45 C44 119.0(5)
C50 C45 C44 122.7(6)
C47 C46 C45 120.3(7)
C47 C46 H46 119.9
C45 C46 H46 119.9
C48 C47 C46 121.6(8)
C48 C47 H47 119.2
C46 C47 H47 119.2
C47 C48 C49 119.5(7)
C47 C48 H48 120.2
C49 C48 H48 120.2
C48 C49 C50 119.7(7)
C48 C49 H49 120.2
C50 C49 H49 120.2
C45 C50 C49 120.8(6)
C45 C50 H50 119.6
C49 C50 H50 119.6
C52 C51 C56 118.3(7)
C52 C51 C44 124.0(6)
C56 C51 C44 117.7(7)
C51 C52 C53 121.5(8)
C51 C52 H52 119.2
C53 C52 H52 119.2
C54 C53 C52 117.0(10)
C54 C53 H53 121.5
C52 C53 H53 121.5
C55 C54 C53 120.7(8)
C55 C54 H54 119.7
C53 C54 H54 119.7
C56 C55 C54 120.5(11)
C56 C55 H55 119.7
C54 C55 H55 119.7
C55 C56 C51 121.9(11)
C55 C56 H56 119.0
C51 C56 H56 119.0
C58 C57 C38 109.9(4)
C58 C57 C64 116.0(4)
C38 C57 C64 112.7(4)
C58 C57 H57 105.8
C38 C57 H57 105.8
C64 C57 H57 105.8
C59 C58 C63 119.7(5)
C59 C58 C57 123.2(5)
C63 C58 C57 116.9(5)
C58 C59 C60 119.6(5)
C58 C59 H59 120.2
C60 C59 H59 120.2
C61 C60 C59 119.7(6)
C61 C60 H60 120.2
C59 C60 H60 120.2
C62 C61 C60 120.7(6)
C62 C61 H61 119.6
C60 C61 H61 119.6
C61 C62 C63 120.2(6)
C61 C62 H62 119.9
C63 C62 H62 119.9
C62 C63 C58 120.0(6)
C62 C63 H63 120.0
C58 C63 H63 120.0
C65 C64 C69 118.0(5)
C65 C64 C57 122.2(5)
C69 C64 C57 119.8(5)
C64 C65 C66 121.4(5)
C64 C65 H65 119.3
C66 C65 H65 119.3
C67 C66 C65 120.0(6)
C67 C66 H66 120.0
C65 C66 H66 120.0
C68 C67 C66 119.2(6)
C68 C67 H67 120.4
C66 C67 H67 120.4
C67 C68 C69 120.6(6)
C67 C68 H68 119.7
C69 C68 H68 119.7
C64 C69 C68 120.8(6)
C64 C69 H69 119.6
C68 C69 H69 119.6
C71 C70 C75 122.0(4)
C71 C70 N4 119.3(4)
C75 C70 N4 118.5(4)
C72 C71 C70 118.5(4)
C72 C71 C90 121.8(4)
C70 C71 C90 119.6(4)
C71 C72 C73 121.4(5)
C71 C72 H72 119.3
C73 C72 H72 119.3
C74 C73 C72 118.3(4)
C74 C73 C76 120.7(5)
C72 C73 C76 121.0(5)
C73 C74 C75 122.1(4)
C73 C74 H74 118.9
C75 C74 H74 118.9
C74 C75 C70 117.4(4)
C74 C75 C77 121.5(4)
C70 C75 C77 121.1(4)
C73 C76 H76A 109.5
C73 C76 H76B 109.5
H76A C76 H76B 109.5
C73 C76 H76C 109.5
H76A C76 H76C 109.5
H76B C76 H76C 109.5
C84 C77 C75 111.0(4)
C84 C77 C78 114.0(4)
C75 C77 C78 111.0(4)
C84 C77 H77 106.8
C75 C77 H77 106.8
C78 C77 H77 106.8
C79 C78 C83 117.5(5)
C79 C78 C77 123.7(5)
C83 C78 C77 118.7(5)
C78 C79 C80 121.9(5)
C78 C79 H79 119.1
C80 C79 H79 119.1
C81 C80 C79 120.6(6)
C81 C80 H80 119.7
C79 C80 H80 119.7
C80 C81 C82 119.1(6)
C80 C81 H81 120.5
C82 C81 H81 120.5
C81 C82 C83 121.1(5)
C81 C82 H82 119.4
C83 C82 H82 119.4
C78 C83 C82 119.8(6)
C78 C83 H83 120.1
C82 C83 H83 120.1
C85 C84 C89 118.7(6)
C85 C84 C77 117.5(5)
C89 C84 C77 123.7(5)
C84 C85 C86 120.1(6)
C84 C85 H85 120.0
C86 C85 H85 120.0
C87 C86 C85 120.3(7)
C87 C86 H86 119.9
C85 C86 H86 119.9
C86 C87 C88 119.8(6)
C86 C87 H87 120.1
C88 C87 H87 120.1
C87 C88 C89 120.3(6)
C87 C88 H88 119.9
C89 C88 H88 119.9
C88 C89 C84 120.7(6)
C88 C89 H89 119.6
C84 C89 H89 119.6
C97 C90 C71 113.5(4)
C97 C90 C91 114.3(4)
C71 C90 C91 109.9(4)
C97 C90 H90 106.2
C71 C90 H90 106.2
C91 C90 H90 106.2
C92 C91 C96 119.4(5)
C92 C91 C90 118.5(5)
C96 C91 C90 122.1(5)
C91 C92 C93 120.4(6)
C91 C92 H92 119.8
C93 C92 H92 119.8
C94 C93 C92 119.6(6)
C94 C93 H93 120.2
C92 C93 H93 120.2
C95 C94 C93 120.4(6)
C95 C94 H94 119.8
C93 C94 H94 119.8
C94 C95 C96 120.2(6)
C94 C95 H95 119.9
C96 C95 H95 119.9
C95 C96 C91 120.0(5)
C95 C96 H96 120.0
C91 C96 H96 120.0
C98 C97 C102 118.6(5)
C98 C97 C90 122.6(5)
C102 C97 C90 118.7(5)
C97 C98 C99 121.3(6)
C97 C98 H98 119.4
C99 C98 H98 119.4
C100 C99 C98 119.8(7)
C100 C99 H99 120.1
C98 C99 H99 120.1
C101 C100 C99 119.9(6)
C101 C100 H100 120.1
C99 C100 H100 120.1
C100 C101 C102 120.6(6)
C100 C101 H101 119.7
C102 C101 H101 119.7
C97 C102 C101 119.8(7)
C97 C102 H102 120.1
C101 C102 H102 120.1
C104 C103 N3 107.1(4)
C104 C103 H103 126.4
N3 C103 H103 126.4
C103 C104 N4 106.6(4)
C103 C104 H104 126.7
N4 C104 H104 126.7
C106 C105 C110 122.0(4)
C106 C105 N3 118.8(4)
C110 C105 N3 119.2(4)
C107 C106 C105 118.0(4)
C107 C106 C112 122.1(4)
C105 C106 C112 119.8(4)
C108 C107 C106 121.8(4)
C108 C107 H107 119.1
C106 C107 H107 119.1
C107 C108 C109 118.7(4)
C107 C108 C111 120.5(4)
C109 C108 C111 120.8(4)
C110 C109 C108 122.8(4)
C110 C109 H109 118.6
C108 C109 H109 118.6
C109 C110 C105 116.9(4)
C109 C110 C125 122.4(4)
C105 C110 C125 120.7(4)
C108 C111 H11A 109.5
C108 C111 H11B 109.5
H11A C111 H11B 109.5
C108 C111 H11C 109.5
H11A C111 H11C 109.5
H11B C111 H11C 109.5
C106 C112 C113 111.5(4)
C106 C112 C119 113.3(4)
C113 C112 C119 112.7(4)
C106 C112 H112 106.3
C113 C112 H112 106.3
C119 C112 H112 106.3
C118 C113 C114 118.2(6)
C118 C113 C112 123.1(5)
C114 C113 C112 118.6(5)
C115 C114 C113 121.0(7)
C115 C114 H114 119.5
C113 C114 H114 119.5
C116 C115 C114 121.4(7)
C116 C115 H115 119.3
C114 C115 H115 119.3
C115 C116 C117 118.1(6)
C115 C116 H116 120.9
C117 C116 H116 120.9
C116 C117 C118 120.6(7)
C116 C117 H117 119.7
C118 C117 H117 119.7
C113 C118 C117 120.4(7)
C113 C118 H118 119.8
C117 C118 H118 119.8
C120 C119 C124 119.2(5)
C120 C119 C112 124.1(5)
C124 C119 C112 116.7(5)
C119 C120 C121 121.0(5)
C119 C120 H120 119.5
C121 C120 H120 119.5
C122 C121 C120 120.5(6)
C122 C121 H121 119.7
C120 C121 H121 119.7
C121 C122 C123 120.3(6)
C121 C122 H122 119.9
C123 C122 H122 119.9
C122 C123 C124 120.2(6)
C122 C123 H123 119.9
C124 C123 H123 119.9
C119 C124 C123 118.8(6)
C119 C124 H124 120.6
C123 C124 H124 120.6
C126 C125 C1X 123.6(9)
C126 C125 C110 112.5(4)
C1X C125 C110 107.9(9)
C126 C125 C1Y 107.0(8)
C110 C125 C1Y 114.3(8)
C126 C125 H125 103.5
C1X C125 H125 103.5
C110 C125 H125 103.5
C131 C126 C127 116.5(7)
C131 C126 C125 122.2(6)
C127 C126 C125 121.4(6)
C128 C127 C126 121.7(7)
C128 C127 H127 119.1
C126 C127 H127 119.1
C129 C128 C127 121.5(8)
C129 C128 H128 119.3
C127 C128 H128 119.3
C128 C129 C130 119.2(9)
C128 C129 H129 120.4
C130 C129 H129 120.4
C131 C130 C129 119.6(10)
C131 C130 H130 120.2
C129 C130 H130 120.2
C126 C131 C130 121.5(8)
C126 C131 H131 119.3
C130 C131 H131 119.3
N3 C132 N4 104.2(4)
N3 C132 Cu2 134.2(4)
N4 C132 Cu2 120.7(4)
N3 C132 Cu2X 121.8(4)
N4 C132 Cu2X 131.8(4)
C6X C1X C2X 115.2(15)
C6X C1X C125 125.3(13)
C2X C1X C125 119.5(14)
C1X C2X C3X 127.0(18)
C1X C2X H2X 116.5
C3X C2X H2X 116.5
C4X C3X C2X 113.0(17)
C4X C3X H3X 123.5
C2X C3X H3X 123.5
C3X C4X C5X 124.6(17)
C3X C4X H4X 117.7
C5X C4X H4X 117.7
C4X C5X C6X 115.9(18)
C4X C5X H5X 122.0
C6X C5X H5X 122.0
C1X C6X C5X 124.3(17)
C1X C6X H6X 117.8
C5X C6X H6X 117.8
C6Y C1Y C2Y 119.8(14)
C6Y C1Y C125 114.5(12)
C2Y C1Y C125 125.6(12)
C1Y C2Y C3Y 120.1(15)
C1Y C2Y H2Y 119.9
C3Y C2Y H2Y 119.9
C4Y C3Y C2Y 115.4(14)
C4Y C3Y H3Y 122.3
C2Y C3Y H3Y 122.3
C5Y C4Y C3Y 127.9(14)
C5Y C4Y H4Y 116.1
C3Y C4Y H4Y 116.1
C4Y C5Y C6Y 110.5(16)
C4Y C5Y H5Y 124.8
C6Y C5Y H5Y 124.8
C1Y C6Y C5Y 126.3(17)
C1Y C6Y H6Y 116.8
C5Y C6Y H6Y 116.8

loop_
_geom_bond_atom_site_label_1
_geom_bond_atom_site_label_2
_geom_bond_distance
Cu1 C1 1.873(5)
Cu1 S1 2.0787(17)
Cu2 C132 1.869(5)
Cu2 S1 2.0848(18)
Cu1X C1 1.886(9)
Cu1X S1X 2.11(2)
Cu2X C132 1.946(9)
Cu2X S1X 2.06(2)
N1 C1 1.362(6)
N1 C2 1.380(6)
N1 C4 1.444(6)
N2 C1 1.365(6)
N2 C3 1.386(6)
N2 C37 1.426(6)
N3 C132 1.346(6)
N3 C103 1.391(6)
N3 C105 1.444(6)
N4 C132 1.364(6)
N4 C104 1.388(6)
N4 C70 1.449(6)
C2 C3 1.352(7)
C2 H2 0.9500
C3 H3 0.9500
C4 C5 1.385(6)
C4 C9 1.398(6)
C5 C6 1.383(7)
C5 C11 1.536(6)
C6 C7 1.394(7)
C6 H6 0.9500
C7 C8 1.380(7)
C7 C10 1.508(7)
C8 C9 1.388(7)
C8 H8 0.9500
C9 C24 1.536(7)
C10 H10A 0.9800
C10 H10B 0.9800
C10 H10C 0.9800
C11 C18 1.524(8)
C11 C12 1.534(7)
C11 H11 1.0000
C12 C13 1.369(7)
C12 C17 1.373(8)
C13 C14 1.390(7)
C13 H13 0.9500
C14 C15 1.358(8)
C14 H14 0.9500
C15 C16 1.389(9)
C15 H15 0.9500
C16 C17 1.367(9)
C16 H16 0.9500
C17 H17 0.9500
C18 C19 1.386(8)
C18 C23 1.387(9)
C19 C20 1.422(10)
C19 H19 0.9500
C20 C21 1.361(12)
C20 H20 0.9500
C21 C22 1.344(11)
C21 H21 0.9500
C22 C23 1.395(8)
C22 H22 0.9500
C23 H23 0.9500
C24 C31 1.508(8)
C24 C25 1.522(7)
C24 H24 1.0000
C25 C26 1.386(9)
C25 C30 1.388(8)
C26 C27 1.386(9)
C26 H26 0.9500
C27 C28 1.392(11)
C27 H27 0.9500
C28 C29 1.342(10)
C28 H28 0.9500
C29 C30 1.398(8)
C29 H29 0.9500
C30 H30 0.9500
C31 C32 1.374(9)
C31 C36 1.385(8)
C32 C33 1.392(10)
C32 H32 0.9500
C33 C34 1.414(12)
C33 H33 0.9500
C34 C35 1.363(12)
C34 H34 0.9500
C35 C36 1.337(10)
C35 H35 0.9500
C36 H36 0.9500
C37 C38 1.396(7)
C37 C42 1.405(7)
C38 C39 1.389(7)
C38 C57 1.519(6)
C39 C40 1.391(7)
C39 H39 0.9500
C40 C41 1.391(7)
C40 C43 1.504(7)
C41 C42 1.378(7)
C41 H41 0.9500
C42 C44 1.519(7)
C43 H43A 0.9800
C43 H43B 0.9800
C43 H43C 0.9800
C44 C51 1.516(9)
C44 C45 1.524(9)
C44 H44 1.0000
C45 C46 1.382(9)
C45 C50 1.386(8)
C46 C47 1.374(12)
C46 H46 0.9500
C47 C48 1.348(13)
C47 H47 0.9500
C48 C49 1.376(11)
C48 H48 0.9500
C49 C50 1.387(9)
C49 H49 0.9500
C50 H50 0.9500
C51 C52 1.345(11)
C51 C56 1.390(11)
C52 C53 1.417(9)
C52 H52 0.9500
C53 C54 1.402(15)
C53 H53 0.9500
C54 C55 1.349(17)
C54 H54 0.9500
C55 C56 1.339(13)
C55 H55 0.9500
C56 H56 0.9500
C57 C58 1.505(7)
C57 C64 1.531(7)
C57 H57 1.0000
C58 C59 1.377(8)
C58 C63 1.404(7)
C59 C60 1.403(8)
C59 H59 0.9500
C60 C61 1.385(9)
C60 H60 0.9500
C61 C62 1.366(10)
C61 H61 0.9500
C62 C63 1.379(8)
C62 H62 0.9500
C63 H63 0.9500
C64 C65 1.384(7)
C64 C69 1.384(8)
C65 C66 1.388(8)
C65 H65 0.9500
C66 C67 1.379(9)
C66 H66 0.9500
C67 C68 1.376(9)
C67 H67 0.9500
C68 C69 1.388(8)
C68 H68 0.9500
C69 H69 0.9500
C70 C71 1.389(7)
C70 C75 1.400(7)
C71 C72 1.382(7)
C71 C90 1.527(6)
C72 C73 1.402(7)
C72 H72 0.9500
C73 C74 1.385(7)
C73 C76 1.504(7)
C74 C75 1.394(7)
C74 H74 0.9500
C75 C77 1.514(7)
C76 H76A 0.9800
C76 H76B 0.9800
C76 H76C 0.9800
C77 C84 1.508(8)
C77 C78 1.543(8)
C77 H77 1.0000
C78 C79 1.370(8)
C78 C83 1.401(8)
C79 C80 1.391(8)
C79 H79 0.9500
C80 C81 1.360(9)
C80 H80 0.9500
C81 C82 1.366(10)
C81 H81 0.9500
C82 C83 1.402(8)
C82 H82 0.9500
C83 H83 0.9500
C84 C85 1.378(8)
C84 C89 1.388(8)
C85 C86 1.399(10)
C85 H85 0.9500
C86 C87 1.368(11)
C86 H86 0.9500
C87 C88 1.369(10)
C87 H87 0.9500
C88 C89 1.380(10)
C88 H88 0.9500
C89 H89 0.9500
C90 C97 1.516(7)
C90 C91 1.532(7)
C90 H90 1.0000
C91 C92 1.368(8)
C91 C96 1.394(8)
C92 C93 1.399(8)
C92 H92 0.9500
C93 C94 1.378(10)
C93 H93 0.9500
C94 C95 1.366(9)
C94 H94 0.9500
C95 C96 1.388(8)
C95 H95 0.9500
C96 H96 0.9500
C97 C98 1.374(8)
C97 C102 1.391(8)
C98 C99 1.400(8)
C98 H98 0.9500
C99 C100 1.376(11)
C99 H99 0.9500
C100 C101 1.365(12)
C100 H100 0.9500
C101 C102 1.410(10)
C101 H101 0.9500
C102 H102 0.9500
C103 C104 1.332(7)
C103 H103 0.9500
C104 H104 0.9500
C105 C106 1.398(7)
C105 C110 1.408(7)
C106 C107 1.392(6)
C106 C112 1.504(6)
C107 C108 1.375(7)
C107 H107 0.9500
C108 C109 1.387(7)
C108 C111 1.517(6)
C109 C110 1.383(7)
C109 H109 0.9500
C110 C125 1.523(7)
C111 H11A 0.9800
C111 H11B 0.9800
C111 H11C 0.9800
C112 C113 1.510(8)
C112 C119 1.537(7)
C112 H112 1.0000
C113 C118 1.332(9)
C113 C114 1.381(8)
C114 C115 1.367(9)
C114 H114 0.9500
C115 C116 1.332(11)
C115 H115 0.9500
C116 C117 1.370(11)
C116 H116 0.9500
C117 C118 1.401(10)
C117 H117 0.9500
C118 H118 0.9500
C119 C120 1.366(8)
C119 C124 1.403(8)
C120 C121 1.380(8)
C120 H120 0.9500
C121 C122 1.363(10)
C121 H121 0.9500
C122 C123 1.364(11)
C122 H122 0.9500
C123 C124 1.413(9)
C123 H123 0.9500
C124 H124 0.9500
C125 C126 1.512(9)
C125 C1X 1.520(18)
C125 C1Y 1.566(15)
C125 H125 1.0000
C126 C131 1.378(11)
C126 C127 1.379(9)
C127 C128 1.370(10)
C127 H127 0.9500
C128 C129 1.322(13)
C128 H128 0.9500
C129 C130 1.385(14)
C129 H129 0.9500
C130 C131 1.382(13)
C130 H130 0.9500
C131 H131 0.9500
C1X C6X 1.340(19)
C1X C2X 1.368(12)
C2X C3X 1.382(11)
C2X H2X 0.9500
C3X C4X 1.377(12)
C3X H3X 0.9500
C4X C5X 1.381(12)
C4X H4X 0.9500
C5X C6X 1.386(11)
C5X H5X 0.9500
C6X H6X 0.9500
C1Y C6Y 1.335(18)
C1Y C2Y 1.345(17)
C2Y C3Y 1.412(16)
C2Y H2Y 0.9500
C3Y C4Y 1.39(2)
C3Y H3Y 0.9500
C4Y C5Y 1.36(2)
C4Y H4Y 0.9500
C5Y C6Y 1.407(18)
C5Y H5Y 0.9500
C6Y H6Y 0.9500

loop_
_geom_torsion_atom_site_label_1
_geom_torsion_atom_site_label_2
_geom_torsion_atom_site_label_3
_geom_torsion_atom_site_label_4
_geom_torsion
C2 N1 C1 N2 -0.7(5)
C4 N1 C1 N2 -177.6(4)
C2 N1 C1 Cu1 -173.1(3)
C4 N1 C1 Cu1 10.0(6)
C2 N1 C1 Cu1X 171.8(6)
C4 N1 C1 Cu1X -5.1(9)
C3 N2 C1 N1 0.3(5)
C37 N2 C1 N1 -178.6(4)
C3 N2 C1 Cu1 171.7(4)
C37 N2 C1 Cu1 -7.2(7)
C3 N2 C1 Cu1X -175.0(4)
C37 N2 C1 Cu1X 6.1(6)
S1 Cu1 C1 N1 42.1(8)
S1 Cu1 C1 N2 -127.9(5)
S1X Cu1X C1 N1 180(3)
S1X Cu1X C1 N2 -8(3)
C1 N1 C2 C3 0.8(5)
C4 N1 C2 C3 177.3(4)
N1 C2 C3 N2 -0.5(5)
C1 N2 C3 C2 0.1(5)
C37 N2 C3 C2 178.9(4)
C1 N1 C4 C5 88.8(5)
C2 N1 C4 C5 -87.5(6)
C1 N1 C4 C9 -85.2(5)
C2 N1 C4 C9 98.5(6)
C9 C4 C5 C6 1.7(7)
N1 C4 C5 C6 -172.2(4)
C9 C4 C5 C11 -179.1(4)
N1 C4 C5 C11 7.0(7)
C4 C5 C6 C7 -1.0(7)
C11 C5 C6 C7 179.8(4)
C5 C6 C7 C8 -0.2(7)
C5 C6 C7 C10 178.3(5)
C6 C7 C8 C9 0.7(8)
C10 C7 C8 C9 -177.8(5)
C7 C8 C9 C4 -0.1(8)
C7 C8 C9 C24 -178.4(5)
C5 C4 C9 C8 -1.2(7)
N1 C4 C9 C8 172.7(4)
C5 C4 C9 C24 177.2(4)
N1 C4 C9 C24 -9.0(7)
C6 C5 C11 C18 -84.4(6)
C4 C5 C11 C18 96.4(5)
C6 C5 C11 C12 45.4(6)
C4 C5 C11 C12 -133.8(5)
C18 C11 C12 C13 2.6(7)
C5 C11 C12 C13 -125.5(5)
C18 C11 C12 C17 -175.7(5)
C5 C11 C12 C17 56.1(7)
C17 C12 C13 C14 2.3(8)
C11 C12 C13 C14 -176.1(5)
C12 C13 C14 C15 -0.1(9)
C13 C14 C15 C16 -1.8(10)
C14 C15 C16 C17 1.5(12)
C15 C16 C17 C12 0.8(13)
C13 C12 C17 C16 -2.7(11)
C11 C12 C17 C16 175.8(7)
C12 C11 C18 C19 100.5(6)
C5 C11 C18 C19 -131.4(5)
C12 C11 C18 C23 -75.4(6)
C5 C11 C18 C23 52.6(6)
C23 C18 C19 C20 -0.1(8)
C11 C18 C19 C20 -176.3(5)
C18 C19 C20 C21 2.0(9)
C19 C20 C21 C22 -2.4(9)
C20 C21 C22 C23 1.0(9)
C19 C18 C23 C22 -1.3(8)
C11 C18 C23 C22 174.8(5)
C21 C22 C23 C18 1.0(9)
C8 C9 C24 C31 106.7(6)
C4 C9 C24 C31 -71.6(6)
C8 C9 C24 C25 -24.1(7)
C4 C9 C24 C25 157.7(5)
C31 C24 C25 C26 169.0(5)
C9 C24 C25 C26 -62.7(7)
C31 C24 C25 C30 -9.1(7)
C9 C24 C25 C30 119.2(6)
C30 C25 C26 C27 1.4(9)
C24 C25 C26 C27 -176.8(5)
C25 C26 C27 C28 -0.6(10)
C26 C27 C28 C29 0.9(10)
C27 C28 C29 C30 -1.9(10)
C26 C25 C30 C29 -2.3(8)
C24 C25 C30 C29 175.8(5)
C28 C29 C30 C25 2.6(9)
C25 C24 C31 C32 88.0(6)
C9 C24 C31 C32 -42.2(7)
C25 C24 C31 C36 -92.4(6)
C9 C24 C31 C36 137.4(5)
C36 C31 C32 C33 -1.6(9)
C24 C31 C32 C33 177.9(6)
C31 C32 C33 C34 2.0(11)
C32 C33 C34 C35 -2.3(12)
C33 C34 C35 C36 2.5(11)
C34 C35 C36 C31 -2.2(10)
C32 C31 C36 C35 1.7(9)
C24 C31 C36 C35 -177.8(6)
C1 N2 C37 C38 90.0(5)
C3 N2 C37 C38 -88.7(6)
C1 N2 C37 C42 -87.4(5)
C3 N2 C37 C42 94.0(6)
C42 C37 C38 C39 -1.5(7)
N2 C37 C38 C39 -178.8(4)
C42 C37 C38 C57 178.0(4)
N2 C37 C38 C57 0.7(6)
C37 C38 C39 C40 1.4(7)
C57 C38 C39 C40 -178.2(4)
C38 C39 C40 C41 -0.7(7)
C38 C39 C40 C43 177.4(5)
C39 C40 C41 C42 0.1(7)
C43 C40 C41 C42 -178.0(5)
C40 C41 C42 C37 -0.2(7)
C40 C41 C42 C44 -179.5(5)
C38 C37 C42 C41 0.9(7)
N2 C37 C42 C41 178.2(4)
C38 C37 C42 C44 -179.7(4)
N2 C37 C42 C44 -2.4(7)
C41 C42 C44 C51 95.0(6)
C37 C42 C44 C51 -84.3(6)
C41 C42 C44 C45 -35.2(7)
C37 C42 C44 C45 145.5(5)
C51 C44 C45 C46 150.3(6)
C42 C44 C45 C46 -81.1(7)
C51 C44 C45 C50 -33.4(8)
C42 C44 C45 C50 95.2(6)
C50 C45 C46 C47 -0.3(10)
C44 C45 C46 C47 176.2(7)
C45 C46 C47 C48 -1.1(14)
C46 C47 C48 C49 2.0(14)
C47 C48 C49 C50 -1.6(12)
C46 C45 C50 C49 0.7(9)
C44 C45 C50 C49 -175.6(6)
C48 C49 C50 C45 0.2(10)
C42 C44 C51 C52 -8.1(8)
C45 C44 C51 C52 120.4(6)
C42 C44 C51 C56 169.8(6)
C45 C44 C51 C56 -61.7(8)
C56 C51 C52 C53 0.4(10)
C44 C51 C52 C53 178.2(6)
C51 C52 C53 C54 -0.9(10)
C52 C53 C54 C55 0.1(13)
C53 C54 C55 C56 1.4(17)
C54 C55 C56 C51 -2.0(17)
C52 C51 C56 C55 1.1(13)
C44 C51 C56 C55 -176.9(9)
C39 C38 C57 C58 41.9(6)
C37 C38 C57 C58 -137.6(4)
C39 C38 C57 C64 -89.1(5)
C37 C38 C57 C64 91.4(5)
C38 C57 C58 C59 -98.3(5)
C64 C57 C58 C59 31.0(7)
C38 C57 C58 C63 77.9(5)
C64 C57 C58 C63 -152.8(4)
C63 C58 C59 C60 -2.2(7)
C57 C58 C59 C60 174.0(4)
C58 C59 C60 C61 0.9(8)
C59 C60 C61 C62 0.7(8)
C60 C61 C62 C63 -1.1(9)
C61 C62 C63 C58 -0.2(8)
C59 C58 C63 C62 1.8(8)
C57 C58 C63 C62 -174.5(5)
C58 C57 C64 C65 -134.6(5)
C38 C57 C64 C65 -6.7(7)
C58 C57 C64 C69 46.3(6)
C38 C57 C64 C69 174.2(5)
C69 C64 C65 C66 1.9(8)
C57 C64 C65 C66 -177.3(5)
C64 C65 C66 C67 -3.2(9)
C65 C66 C67 C68 2.1(10)
C66 C67 C68 C69 0.2(10)
C65 C64 C69 C68 0.4(8)
C57 C64 C69 C68 179.6(5)
C67 C68 C69 C64 -1.4(10)
C132 N4 C70 C71 84.2(5)
C104 N4 C70 C71 -101.1(6)
C132 N4 C70 C75 -91.3(5)
C104 N4 C70 C75 83.4(6)
C75 C70 C71 C72 1.8(7)
N4 C70 C71 C72 -173.6(4)
C75 C70 C71 C90 -175.8(4)
N4 C70 C71 C90 8.8(6)
C70 C71 C72 C73 1.9(7)
C90 C71 C72 C73 179.4(4)
C71 C72 C73 C74 -3.7(7)
C71 C72 C73 C76 177.1(5)
C72 C73 C74 C75 1.9(7)
C76 C73 C74 C75 -178.9(5)
C73 C74 C75 C70 1.5(7)
C73 C74 C75 C77 -176.6(5)
C71 C70 C75 C74 -3.4(7)
N4 C70 C75 C74 172.0(4)
C71 C70 C75 C77 174.7(4)
N4 C70 C75 C77 -9.9(6)
C74 C75 C77 C84 -36.9(6)
C70 C75 C77 C84 145.1(5)
C74 C75 C77 C78 91.0(5)
C70 C75 C77 C78 -87.0(5)
C84 C77 C78 C79 129.6(5)
C75 C77 C78 C79 3.4(7)
C84 C77 C78 C83 -53.5(6)
C75 C77 C78 C83 -179.8(4)
C83 C78 C79 C80 0.1(8)
C77 C78 C79 C80 177.0(5)
C78 C79 C80 C81 0.3(9)
C79 C80 C81 C82 0.2(10)
C80 C81 C82 C83 -1.2(10)
C79 C78 C83 C82 -1.0(8)
C77 C78 C83 C82 -178.1(5)
C81 C82 C83 C78 1.6(9)
C75 C77 C84 C85 -79.5(6)
C78 C77 C84 C85 154.3(5)
C75 C77 C84 C89 97.5(7)
C78 C77 C84 C89 -28.7(8)
C89 C84 C85 C86 -1.2(10)
C77 C84 C85 C86 175.9(6)
C84 C85 C86 C87 -1.3(11)
C85 C86 C87 C88 3.3(12)
C86 C87 C88 C89 -2.8(13)
C87 C88 C89 C84 0.3(12)
C85 C84 C89 C88 1.7(11)
C77 C84 C89 C88 -175.2(7)
C72 C71 C90 C97 22.5(6)
C70 C71 C90 C97 -159.9(4)
C72 C71 C90 C91 -106.8(5)
C70 C71 C90 C91 70.7(5)
C97 C90 C91 C92 77.5(6)
C71 C90 C91 C92 -153.5(5)
C97 C90 C91 C96 -102.8(6)
C71 C90 C91 C96 26.2(6)
C96 C91 C92 C93 -2.6(9)
C90 C91 C92 C93 177.1(6)
C91 C92 C93 C94 1.7(11)
C92 C93 C94 C95 -1.1(11)
C93 C94 C95 C96 1.5(10)
C94 C95 C96 C91 -2.4(9)
C92 C91 C96 C95 2.9(9)
C90 C91 C96 C95 -176.7(5)
C71 C90 C97 C98 -104.6(5)
C91 C90 C97 C98 22.5(7)
C71 C90 C97 C102 75.5(6)
C91 C90 C97 C102 -157.4(5)
C102 C97 C98 C99 -0.9(8)
C90 C97 C98 C99 179.2(5)
C97 C98 C99 C100 0.2(9)
C98 C99 C100 C101 1.1(10)
C99 C100 C101 C102 -1.6(10)
C98 C97 C102 C101 0.4(8)
C90 C97 C102 C101 -179.7(5)
C100 C101 C102 C97 0.8(9)
C132 N3 C103 C104 -0.6(6)
C105 N3 C103 C104 176.4(4)
N3 C103 C104 N4 0.5(5)
C132 N4 C104 C103 -0.2(6)
C70 N4 C104 C103 -175.2(5)
C132 N3 C105 C106 78.0(6)
C103 N3 C105 C106 -98.7(6)
C132 N3 C105 C110 -98.2(5)
C103 N3 C105 C110 85.1(6)
C110 C105 C106 C107 1.2(7)
N3 C105 C106 C107 -174.8(4)
C110 C105 C106 C112 -175.4(4)
N3 C105 C106 C112 8.5(7)
C105 C106 C107 C108 0.1(7)
C112 C106 C107 C108 176.7(5)
C106 C107 C108 C109 -1.5(7)
C106 C107 C108 C111 177.5(5)
C107 C108 C109 C110 1.6(8)
C111 C108 C109 C110 -177.4(5)
C108 C109 C110 C105 -0.3(8)
C108 C109 C110 C125 -177.1(5)
C106 C105 C110 C109 -1.2(7)
N3 C105 C110 C109 174.8(4)
C106 C105 C110 C125 175.8(5)
N3 C105 C110 C125 -8.2(7)
C107 C106 C112 C113 -98.3(5)
C105 C106 C112 C113 78.3(6)
C107 C106 C112 C119 30.1(7)
C105 C106 C112 C119 -153.4(4)
C106 C112 C113 C118 25.3(9)
C119 C112 C113 C118 -103.4(8)
C106 C112 C113 C114 -151.9(5)
C119 C112 C113 C114 79.4(6)
C118 C113 C114 C115 2.0(10)
C112 C113 C114 C115 179.3(6)
C113 C114 C115 C116 0.0(11)
C114 C115 C116 C117 -3.9(12)
C115 C116 C117 C118 5.9(16)
C114 C113 C118 C117 0.0(13)
C112 C113 C118 C117 -177.2(8)
C116 C117 C118 C113 -4.0(17)
C106 C112 C119 C120 -106.1(6)
C113 C112 C119 C120 21.6(7)
C106 C112 C119 C124 74.5(6)
C113 C112 C119 C124 -157.8(5)
C124 C119 C120 C121 0.6(8)
C112 C119 C120 C121 -178.8(5)
C119 C120 C121 C122 -1.1(9)
C120 C121 C122 C123 1.0(12)
C121 C122 C123 C124 -0.5(13)
C120 C119 C124 C123 -0.1(9)
C112 C119 C124 C123 179.3(6)
C122 C123 C124 C119 0.0(12)
C109 C110 C125 C126 93.5(6)
C105 C110 C125 C126 -83.3(6)
C109 C110 C125 C1X -46.3(11)
C105 C110 C125 C1X 136.9(9)
C109 C110 C125 C1Y -28.9(10)
C105 C110 C125 C1Y 154.4(9)
C1X C125 C126 C131 93.2(13)
C110 C125 C126 C131 -39.3(9)
C1Y C125 C126 C131 87.1(11)
C1X C125 C126 C127 -85.6(12)
C110 C125 C126 C127 142.0(6)
C1Y C125 C126 C127 -91.7(9)
C131 C126 C127 C128 -0.5(12)
C125 C126 C127 C128 178.4(6)
C126 C127 C128 C129 -1.6(13)
C127 C128 C129 C130 2.8(15)
C128 C129 C130 C131 -1.9(18)
C127 C126 C131 C130 1.2(16)
C125 C126 C131 C130 -177.6(10)
C129 C130 C131 C126 0(2)
C103 N3 C132 N4 0.4(5)
C105 N3 C132 N4 -176.8(4)
C103 N3 C132 Cu2 168.7(4)
C105 N3 C132 Cu2 -8.5(7)
C103 N3 C132 Cu2X -164.7(4)
C105 N3 C132 Cu2X 18.1(7)
C104 N4 C132 N3 -0.1(5)
C70 N4 C132 N3 175.4(4)
C104 N4 C132 Cu2 -170.4(3)
C70 N4 C132 Cu2 5.2(6)
C104 N4 C132 Cu2X 162.8(5)
C70 N4 C132 Cu2X -21.6(7)
S1 Cu2 C132 N3 -117.9(5)
S1 Cu2 C132 N4 48.9(7)
C126 C125 C1X C6X 164.3(15)
C110 C125 C1X C6X -61(2)
C126 C125 C1X C2X -18.1(19)
C110 C125 C1X C2X 116.2(14)
C6X C1X C2X C3X 0(2)
C125 C1X C2X C3X -178.0(19)
C1X C2X C3X C4X 0(2)
C2X C3X C4X C5X 0(3)
C3X C4X C5X C6X -1(3)
C2X C1X C6X C5X -1(3)
C125 C1X C6X C5X 177(2)
C4X C5X C6X C1X 1(3)
C126 C125 C1Y C6Y 161.6(12)
C110 C125 C1Y C6Y -73.1(15)
C126 C125 C1Y C2Y -19.1(15)
C110 C125 C1Y C2Y 106.2(13)
C6Y C1Y C2Y C3Y -1.1(17)
C125 C1Y C2Y C3Y 179.7(14)
C1Y C2Y C3Y C4Y 1.1(16)
C2Y C3Y C4Y C5Y 0(2)
C3Y C4Y C5Y C6Y 0(2)
C2Y C1Y C6Y C5Y 0(3)
C125 C1Y C6Y C5Y 179.7(17)
C4Y C5Y C6Y C1Y 0(3)
